data_1569935
loop_
_publ_author_name
'Ashokan, Agalya'
'Nehru, Jayasudha'
'Chakkarapani, Nandhini'
'Khamrang, Themmila'
'Kavitha, Savaridasan Jose'
'Rajakannan, Venkatachalam'
'Hemamalini, Madhukar'

_publ_section_title
;
 4-Amino-3,5-dichloropyridinium 3-hydroxypicolinate monohydrate
;
_journal_coeditor_code HB4452
_journal_issue 9
_journal_name_full IUCrData
_journal_paper_doi 10.1107/S2414314623008210
_journal_volume 8
_journal_year 2023
_chemical_formula_iupac 'C5 H5 Cl2 N2 +, C6 H4 N1 O3 -, H2 O1'
_chemical_formula_moiety 'C5 H5 Cl2 N2 +, C6 H4 N1 O3 -, H2 O1'
_chemical_formula_sum 'C11 H11 Cl2 N3 O4'
_chemical_formula_weight 320.13
_chemical_name_common
;
4-Amino-3,5-dichloropyridinium 3-hydroxypicolinate monohydrate
;
_chemical_name_systematic
;
4-Amino-3,5-dichloropyridinium 3-hydroxypyridine-2-carboxylate monohydrate
;
_space_group_crystal_system monoclinic
_space_group_IT_number 14
_space_group_name_Hall '-P 2ybc'
_space_group_name_H-M_alt 'P 1 21/c 1'
_atom_sites_solution_hydrogens mixed
_audit_creation_method SHELXL-2018/3
_cell_angle_alpha 90
_cell_angle_beta 91.953(8)
_cell_angle_gamma 90
_cell_formula_units_Z 4
_cell_length_a 8.4267(19)
_cell_length_b 14.084(3)
_cell_length_c 10.900(2)
_cell_measurement_reflns_used 3676
_cell_measurement_temperature 296(2)
_cell_measurement_theta_max 28.76
_cell_measurement_theta_min 2.52
_cell_volume 1292.9(5)
_computing_cell_refinement
;
CrysAlis PRO (Agilent, 2012)
;
_computing_data_collection
;
CrysAlis PRO (Agilent, 2012)
;
_computing_data_reduction
;
CrysAlis PRO (Agilent, 2012)
;
_computing_molecular_graphics
;
PLATON (Spek, 2020)
;
_computing_publication_material
;
PLATON (Spek, 2020)
;
_computing_structure_refinement
;
<i>SHELXL2018/3</i> (Sheldrick, 2015b)
;
_computing_structure_solution
;
<i>SHELXT2018/2</i> (Sheldrick, 2015a)
;
_diffrn_ambient_temperature 296(2)
_diffrn_measured_fraction_theta_full 1.000
_diffrn_measured_fraction_theta_max 0.988
_diffrn_measurement_device_type 'Agilent Xcalibur, Atlas, Gemini'
_diffrn_measurement_method '\w scans'
_diffrn_radiation_type MoK\a
_diffrn_radiation_wavelength 0.71073
_diffrn_reflns_av_R_equivalents 0.0375
_diffrn_reflns_av_unetI/netI 0.0204
_diffrn_reflns_limit_h_max 11
_diffrn_reflns_limit_h_min -11
_diffrn_reflns_limit_k_max 18
_diffrn_reflns_limit_k_min -18
_diffrn_reflns_limit_l_max 14
_diffrn_reflns_limit_l_min -14
_diffrn_reflns_number 45801
_diffrn_reflns_theta_full 25.242
_diffrn_reflns_theta_max 28.684
_diffrn_reflns_theta_min 2.364
_diffrn_source 'fine-focus sealed tube'
_diffrn_standards_decay_% 0
_diffrn_standards_interval_count 0
_diffrn_standards_interval_time 0
_diffrn_standards_number 0
_exptl_absorpt_coefficient_mu 0.519
_exptl_absorpt_correction_T_max 0.937
_exptl_absorpt_correction_T_min 0.819
_exptl_absorpt_correction_type multi-scan
_exptl_crystal_colour colourless
_exptl_crystal_density_diffrn 1.645
_exptl_crystal_density_method 'not measured'
_exptl_crystal_description plate
_exptl_crystal_F_000 656
_exptl_crystal_size_max 0.456
_exptl_crystal_size_mid 0.321
_exptl_crystal_size_min 0.126
_refine_diff_density_max 0.235
_refine_diff_density_min -0.346
_refine_ls_extinction_method none
_refine_ls_goodness_of_fit_ref 1.030
_refine_ls_hydrogen_treatment constr
_refine_ls_matrix_type full
_refine_ls_number_parameters 185
_refine_ls_number_reflns 3296
_refine_ls_number_restraints 0
_refine_ls_restrained_S_all 1.030
_refine_ls_R_factor_all 0.0403
_refine_ls_R_factor_gt 0.0334
_refine_ls_shift/su_max 0.000
_refine_ls_shift/su_mean 0.000
_refine_ls_structure_factor_coef Fsqd
_refine_ls_weighting_details 'w=1/[\s^2^(Fo^2^)+(0.0465P)^2^+0.3959P] where P=(Fo^2^+2Fc^2^)/3'
_refine_ls_weighting_scheme calc
_refine_ls_wR_factor_gt 0.0864
_refine_ls_wR_factor_ref 0.0905
_reflns_number_gt 2853
_reflns_number_total 3296
_reflns_threshold_expression 'I > 2\s(I)'
_cod_data_source_file hb4452.cif
_cod_data_source_block I
_cod_original_sg_symbol_H-M 'P 21/c'
_cod_database_code 1569935
_shelx_space_group_comment
;
The symmetry employed for this shelxl refinement is uniquely defined
by the following loop, which should always be used as a source of
symmetry information in preference to the above space-group names.
They are only intended as comments.
;
_shelx_estimated_absorpt_t_min 0.798
_shelx_estimated_absorpt_t_max 0.937

loop_
_space_group_symop_operation_xyz
'x, y, z'
'-x, y+1/2, -z+1/2'
'-x, -y, -z'
'x, -y-1/2, z-1/2'

loop_
_atom_site_type_symbol
_atom_site_label
_atom_site_fract_x
_atom_site_fract_y
_atom_site_fract_z
_atom_site_U_iso_or_equiv
_atom_site_adp_type
_atom_site_calc_flag
_atom_site_occupancy
_atom_site_disorder_assembly
_atom_site_disorder_group
Cl Cl1 0.85851(4) 0.68420(3) 0.15096(4) 0.04683(12) Uani d 1 . .
Cl Cl2 0.89478(5) 0.30311(2) 0.10521(4) 0.04737(12) Uani d 1 . .
O O1 0.42463(12) 0.67099(7) 0.27823(11) 0.0439(3) Uani d 1 . .
O O2 0.61861(13) 0.71788(7) 0.40818(11) 0.0459(3) Uani d 1 . .
O O3 0.82471(14) 0.60173(8) 0.48694(13) 0.0535(3) Uani d 1 . .
H H3 0.780642 0.653220 0.477230 0.080 Uiso calc 1 . .
N N3 0.50360(13) 0.48436(8) 0.31752(10) 0.0321(2) Uani d 1 . .
N N1 1.19792(14) 0.49866(8) 0.22147(11) 0.0371(3) Uani d 1 . .
H H1 1.294531 0.500301 0.249479 0.045 Uiso calc 1 . .
N N2 0.73770(13) 0.49223(8) 0.08094(11) 0.0355(3) Uani d 1 . .
H H2A 0.685153 0.544264 0.072057 0.043 Uiso calc 1 . .
H H2B 0.694906 0.439155 0.059109 0.043 Uiso calc 1 . .
C C10 0.59379(14) 0.55395(9) 0.36845(11) 0.0288(3) Uani d 1 . .
C C11 0.53872(15) 0.65512(9) 0.34965(13) 0.0326(3) Uani d 1 . .
C C3 0.88438(14) 0.49383(9) 0.12820(11) 0.0291(3) Uani d 1 . .
C C4 0.96128(15) 0.57881(9) 0.16585(12) 0.0321(3) Uani d 1 . .
C C6 0.73510(16) 0.53325(10) 0.43364(13) 0.0353(3) Uani d 1 . .
C C2 0.97853(16) 0.41096(9) 0.14404(12) 0.0325(3) Uani d 1 . .
C C5 1.11412(16) 0.57934(10) 0.21103(13) 0.0362(3) Uani d 1 . .
H H5 1.160941 0.636508 0.234961 0.043 Uiso calc 1 . .
C C1 1.13192(17) 0.41529(10) 0.18845(13) 0.0373(3) Uani d 1 . .
H H1A 1.191375 0.359836 0.195919 0.045 Uiso calc 1 . .
C C9 0.55198(17) 0.39478(10) 0.32671(14) 0.0388(3) Uani d 1 . .
H H9 0.488901 0.347163 0.291583 0.047 Uiso calc 1 . .
C C8 0.69351(18) 0.37002(10) 0.38699(15) 0.0428(3) Uani d 1 . .
H H8 0.725723 0.306886 0.390273 0.051 Uiso calc 1 . .
C C7 0.78549(17) 0.43927(11) 0.44166(15) 0.0431(3) Uani d 1 . .
H H7 0.880028 0.423758 0.483433 0.052 Uiso calc 1 . .
O O1W 0.48614(13) 0.86692(8) 0.53048(11) 0.0441(3) Uani d 1 . .
H H1W 0.518086 0.816660 0.495934 0.066 Uiso d 1 . .
H H2W 0.462944 0.849278 0.602250 0.066 Uiso d 1 . .

loop_
_atom_site_aniso_label
_atom_site_aniso_U_11
_atom_site_aniso_U_22
_atom_site_aniso_U_33
_atom_site_aniso_U_12
_atom_site_aniso_U_13
_atom_site_aniso_U_23
Cl1 0.0388(2) 0.03527(19) 0.0658(3) 0.00513(13) -0.00686(17) -0.01076(16)
Cl2 0.0497(2) 0.03070(18) 0.0608(3) -0.00776(14) -0.01108(18) 0.00405(15)
O1 0.0385(5) 0.0339(5) 0.0585(7) 0.0032(4) -0.0120(5) 0.0042(5)
O2 0.0429(6) 0.0320(5) 0.0621(7) -0.0008(4) -0.0073(5) -0.0116(5)
O3 0.0416(6) 0.0449(6) 0.0723(8) -0.0023(5) -0.0249(6) -0.0072(6)
N3 0.0294(5) 0.0297(5) 0.0371(6) 0.0000(4) -0.0023(4) -0.0008(4)
N1 0.0295(5) 0.0419(6) 0.0393(6) -0.0021(5) -0.0075(5) 0.0026(5)
N2 0.0278(5) 0.0345(6) 0.0438(6) -0.0027(4) -0.0051(5) -0.0019(5)
C10 0.0268(6) 0.0282(6) 0.0313(6) -0.0006(5) 0.0004(5) -0.0009(5)
C11 0.0294(6) 0.0290(6) 0.0397(7) 0.0010(5) 0.0023(5) -0.0010(5)
C3 0.0273(6) 0.0342(6) 0.0258(6) -0.0031(5) 0.0007(5) 0.0009(5)
C4 0.0299(6) 0.0327(6) 0.0335(6) -0.0009(5) -0.0010(5) -0.0027(5)
C6 0.0290(6) 0.0371(7) 0.0396(7) -0.0004(5) -0.0039(5) 0.0003(6)
C2 0.0340(6) 0.0304(6) 0.0329(6) -0.0047(5) -0.0028(5) 0.0039(5)
C5 0.0323(6) 0.0387(7) 0.0374(7) -0.0054(5) -0.0035(5) -0.0036(6)
C1 0.0357(7) 0.0363(7) 0.0396(7) 0.0008(5) -0.0048(6) 0.0065(6)
C9 0.0387(7) 0.0292(6) 0.0483(8) -0.0009(5) -0.0021(6) -0.0018(6)
C8 0.0413(8) 0.0320(7) 0.0549(9) 0.0084(6) 0.0016(7) 0.0068(6)
C7 0.0327(7) 0.0436(8) 0.0526(9) 0.0074(6) -0.0066(6) 0.0075(7)
O1W 0.0418(6) 0.0358(5) 0.0542(7) 0.0069(4) -0.0077(5) -0.0016(5)

loop_
_atom_type_symbol
_atom_type_description
_atom_type_scat_dispersion_real
_atom_type_scat_dispersion_imag
_atom_type_scat_source
C C 0.0033 0.0016 'International Tables Vol C Tables 4.2.6.8 and 6.1.1.4'
H H 0.0000 0.0000 'International Tables Vol C Tables 4.2.6.8 and 6.1.1.4'
Cl Cl 0.1484 0.1585 'International Tables Vol C Tables 4.2.6.8 and 6.1.1.4'
N N 0.0061 0.0033 'International Tables Vol C Tables 4.2.6.8 and 6.1.1.4'
O O 0.0106 0.0060 'International Tables Vol C Tables 4.2.6.8 and 6.1.1.4'

loop_
_geom_angle_atom_site_label_1
_geom_angle_atom_site_label_2
_geom_angle_atom_site_label_3
_geom_angle_site_symmetry_1
_geom_angle_site_symmetry_3
_geom_angle
_geom_angle_publ_flag
C6 O3 H3 . . 109.5 ?
C9 N3 C10 . . 119.47(12) ?
C5 N1 C1 . . 120.41(12) ?
C5 N1 H1 . . 119.8 ?
C1 N1 H1 . . 119.8 ?
C3 N2 H2A . . 120.0 ?
C3 N2 H2B . . 120.0 ?
H2A N2 H2B . . 120.0 ?
N3 C10 C6 . . 121.12(12) ?
N3 C10 C11 . . 117.62(11) ?
C6 C10 C11 . . 121.24(11) ?
O1 C11 O2 . . 125.31(13) ?
O1 C11 C10 . . 118.99(12) ?
O2 C11 C10 . . 115.68(12) ?
N2 C3 C4 . . 122.67(12) ?
N2 C3 C2 . . 123.00(12) ?
C4 C3 C2 . . 114.33(11) ?
C5 C4 C3 . . 121.81(12) ?
C5 C4 Cl1 . . 119.66(11) ?
C3 C4 Cl1 . . 118.52(10) ?
O3 C6 C7 . . 119.29(12) ?
O3 C6 C10 . . 121.79(13) ?
C7 C6 C10 . . 118.91(13) ?
C1 C2 C3 . . 121.66(12) ?
C1 C2 Cl2 . . 120.10(11) ?
C3 C2 Cl2 . . 118.24(10) ?
N1 C5 C4 . . 120.96(13) ?
N1 C5 H5 . . 119.5 ?
C4 C5 H5 . . 119.5 ?
N1 C1 C2 . . 120.81(13) ?
N1 C1 H1A . . 119.6 ?
C2 C1 H1A . . 119.6 ?
N3 C9 C8 . . 122.09(13) ?
N3 C9 H9 . . 119.0 ?
C8 C9 H9 . . 119.0 ?
C7 C8 C9 . . 119.48(13) ?
C7 C8 H8 . . 120.3 ?
C9 C8 H8 . . 120.3 ?
C8 C7 C6 . . 118.88(13) ?
C8 C7 H7 . . 120.6 ?
C6 C7 H7 . . 120.6 ?
H1W O1W H2W . . 104.5 ?

loop_
_geom_bond_atom_site_label_1
_geom_bond_atom_site_label_2
_geom_bond_site_symmetry_2
_geom_bond_distance
_geom_bond_publ_flag
Cl1 C4 . 1.7233(14) ?
Cl2 C2 . 1.7217(14) ?
O1 C11 . 1.2366(17) ?
O2 C11 . 1.2697(17) ?
O3 C6 . 1.3446(17) ?
O3 H3 . 0.8200 ?
N3 C9 . 1.3287(18) ?
N3 C10 . 1.3481(16) ?
N1 C5 . 1.3406(18) ?
N1 C1 . 1.3430(18) ?
N1 H1 . 0.8600 ?
N2 C3 . 1.3229(16) ?
N2 H2A . 0.8600 ?
N2 H2B . 0.8600 ?
C10 C6 . 1.3965(18) ?
C10 C11 . 1.5103(18) ?
C3 C4 . 1.4151(17) ?
C3 C2 . 1.4184(18) ?
C4 C5 . 1.3631(18) ?
C6 C7 . 1.392(2) ?
C2 C1 . 1.3661(19) ?
C5 H5 . 0.9300 ?
C1 H1A . 0.9300 ?
C9 C8 . 1.386(2) ?
C9 H9 . 0.9300 ?
C8 C7 . 1.370(2) ?
C8 H8 . 0.9300 ?
C7 H7 . 0.9300 ?
O1W H1W . 0.8499 ?
O1W H2W . 0.8500 ?

loop_
_geom_hbond_atom_site_label_D
_geom_hbond_atom_site_label_H
_geom_hbond_atom_site_label_A
_geom_hbond_site_symmetry_A
_geom_hbond_distance_DH
_geom_hbond_distance_HA
_geom_hbond_distance_DA
_geom_hbond_angle_DHA
_geom_hbond_publ_flag
O3 H3 O2 . 0.82 1.79 2.5155(17) 147 yes
N1 H1 N3 1_655 0.86 1.90 2.7546(17) 171 yes
N2 H2A O1W 4_575 0.86 2.13 2.9414(17) 157 yes
N2 H2B O1W 2_645 0.86 2.05 2.8269(17) 149 yes
O1W H1W O2 . 0.85 1.90 2.7442(17) 170 yes
O1W H2W O1 4_576 0.85 1.98 2.8181(18) 170 yes
C5 H5 O1 1_655 0.93 2.31 2.9864(18) 129 yes
C5 H5 Cl2 2_755 0.93 2.97 3.7363(16) 141 yes
C7 H7 O3 3_766 0.93 2.52 3.399(2) 157 yes

loop_
_geom_torsion_atom_site_label_1
_geom_torsion_atom_site_label_2
_geom_torsion_atom_site_label_3
_geom_torsion_atom_site_label_4
_geom_torsion_site_symmetry_1
_geom_torsion_site_symmetry_2
_geom_torsion_site_symmetry_3
_geom_torsion_site_symmetry_4
_geom_torsion
_geom_torsion_publ_flag
C9 N3 C10 C6 . . . . -1.8(2) ?
C9 N3 C10 C11 . . . . 176.65(12) ?
N3 C10 C11 O1 . . . . -7.84(19) ?
C6 C10 C11 O1 . . . . 170.60(13) ?
N3 C10 C11 O2 . . . . 173.80(12) ?
C6 C10 C11 O2 . . . . -7.76(19) ?
N2 C3 C4 C5 . . . . -178.05(13) ?
C2 C3 C4 C5 . . . . 1.20(19) ?
N2 C3 C4 Cl1 . . . . 0.74(18) ?
C2 C3 C4 Cl1 . . . . 179.99(10) ?
N3 C10 C6 O3 . . . . -178.70(13) ?
C11 C10 C6 O3 . . . . 2.9(2) ?
N3 C10 C6 C7 . . . . 2.4(2) ?
C11 C10 C6 C7 . . . . -175.97(13) ?
N2 C3 C2 C1 . . . . 177.27(13) ?
C4 C3 C2 C1 . . . . -1.97(19) ?
N2 C3 C2 Cl2 . . . . -2.54(18) ?
C4 C3 C2 Cl2 . . . . 178.22(10) ?
C1 N1 C5 C4 . . . . -0.6(2) ?
C3 C4 C5 N1 . . . . 0.0(2) ?
Cl1 C4 C5 N1 . . . . -178.74(11) ?
C5 N1 C1 C2 . . . . -0.2(2) ?
C3 C2 C1 N1 . . . . 1.5(2) ?
Cl2 C2 C1 N1 . . . . -178.65(11) ?
C10 N3 C9 C8 . . . . -0.2(2) ?
N3 C9 C8 C7 . . . . 1.6(2) ?
C9 C8 C7 C6 . . . . -0.9(2) ?
O3 C6 C7 C8 . . . . -179.94(15) ?
C10 C6 C7 C8 . . . . -1.0(2) ?
